data_7233031
loop_
_publ_author_name
'Baruah, Jubaraj Bikash'
'Singh, Munendra Pal'
'Tarai, Arup'

_publ_section_title
;
 Photo-physical Properties of Salts of a Di-topic Imidazole-Tethered
 Anthracene Derivative in Solid and Solution
;
_journal_name_full CrystEngComm
_journal_paper_doi 10.1039/C9CE00791A
_journal_year 2019
_chemical_formula_moiety 'C21 H22 N3, C7 H4 N O4'
_chemical_formula_sum 'C28 H26 N4 O4'
_chemical_formula_weight 482.53
_space_group_crystal_system triclinic
_space_group_IT_number 2
_space_group_name_Hall '-P 1'
_space_group_name_H-M_alt 'P -1'
_symmetry_space_group_name_Hall '-P 1'
_symmetry_space_group_name_H-M 'P -1'
_atom_sites_solution_hydrogens geom
_audit_creation_method SHELXL-2014/7
_audit_update_record
;
2018-09-12 deposited with the CCDC.    2019-07-08 downloaded from the CCDC.
;
_cell_angle_alpha 67.661(3)
_cell_angle_beta 81.101(3)
_cell_angle_gamma 77.003(3)
_cell_formula_units_Z 2
_cell_length_a 8.985(2)
_cell_length_b 11.283(3)
_cell_length_c 13.060(4)
_cell_measurement_reflns_used 3935
_cell_measurement_temperature 273(2)
_cell_measurement_theta_max 21.26
_cell_measurement_theta_min 2.75
_cell_volume 1189.7(6)
_computing_structure_refinement 'SHELXL-2014/7 (Sheldrick, 2014)'
_diffrn_ambient_temperature 273(2)
_diffrn_measured_fraction_theta_full 0.999
_diffrn_measured_fraction_theta_max 0.999
_diffrn_measurement_device_type 'Bruker APEX-II CCD'
_diffrn_measurement_method '\f and \w scans'
_diffrn_radiation_type MoK\a
_diffrn_radiation_wavelength 0.71073
_diffrn_reflns_av_R_equivalents 0.0521
_diffrn_reflns_av_unetI/netI 0.0313
_diffrn_reflns_Laue_measured_fraction_full 0.999
_diffrn_reflns_Laue_measured_fraction_max 0.999
_diffrn_reflns_limit_h_max 10
_diffrn_reflns_limit_h_min -10
_diffrn_reflns_limit_k_max 13
_diffrn_reflns_limit_k_min -13
_diffrn_reflns_limit_l_max 15
_diffrn_reflns_limit_l_min -15
_diffrn_reflns_number 30283
_diffrn_reflns_point_group_measured_fraction_full 0.999
_diffrn_reflns_point_group_measured_fraction_max 0.999
_diffrn_reflns_theta_full 25.242
_diffrn_reflns_theta_max 25.250
_diffrn_reflns_theta_min 2.747
_exptl_absorpt_coefficient_mu 0.092
_exptl_absorpt_correction_T_max 0.990
_exptl_absorpt_correction_T_min 0.977
_exptl_absorpt_correction_type multi-scan
_exptl_absorpt_process_details multi-scan
_exptl_crystal_colour Yellow
_exptl_crystal_density_diffrn 1.347
_exptl_crystal_description Block
_exptl_crystal_F_000 508
_exptl_crystal_size_max 0.33
_exptl_crystal_size_mid 0.21
_exptl_crystal_size_min 0.11
_refine_diff_density_max 0.143
_refine_diff_density_min -0.260
_refine_diff_density_rms 0.040
_refine_ls_extinction_method none
_refine_ls_goodness_of_fit_ref 1.046
_refine_ls_hydrogen_treatment constr
_refine_ls_matrix_type full
_refine_ls_number_parameters 325
_refine_ls_number_reflns 4316
_refine_ls_number_restraints 0
_refine_ls_restrained_S_all 1.046
_refine_ls_R_factor_all 0.0686
_refine_ls_R_factor_gt 0.0432
_refine_ls_shift/su_max 0.000
_refine_ls_shift/su_mean 0.000
_refine_ls_structure_factor_coef Fsqd
_refine_ls_weighting_details 'w=1/[\s^2^(Fo^2^)+(0.0200P)^2^+0.4922P] where P=(Fo^2^+2Fc^2^)/3'
_refine_ls_weighting_scheme calc
_refine_ls_wR_factor_gt 0.0831
_refine_ls_wR_factor_ref 0.0938
_reflns_Friedel_coverage 0.000
_reflns_number_gt 2977
_reflns_number_total 4316
_reflns_threshold_expression 'I > 2\s(I)'
_cod_data_source_file c9ce00791a2.cif
_cod_data_source_block H2L2NBA
_cod_database_code 7233031
_shelx_shelxl_version_number 2014/7
_shelx_space_group_comment
;
The symmetry employed for this shelxl refinement is uniquely defined
by the following loop, which should always be used as a source of
symmetry information in preference to the above space-group names.
They are only intended as comments.
;

loop_
_space_group_symop_operation_xyz
'x, y, z'
'-x, -y, -z'

loop_
_atom_site_label
_atom_site_type_symbol
_atom_site_fract_x
_atom_site_fract_y
_atom_site_fract_z
_atom_site_U_iso_or_equiv
_atom_site_adp_type
_atom_site_occupancy
_atom_site_site_symmetry_order
_atom_site_calc_flag
_atom_site_refinement_flags_posn
_atom_site_refinement_flags_adp
C5 C 0.8488(3) 0.1692(3) -0.0064(2) 0.0797(8) Uani 1 1 d . .
H5 H 0.7990 0.2070 -0.0717 0.096 Uiso 1 1 calc R U
O1 O 0.39288(14) 0.09570(12) 0.38180(11) 0.0487(4) Uani 1 1 d . .
O2 O 0.16540(14) 0.07799(12) 0.34893(11) 0.0499(4) Uani 1 1 d . .
N3 N 0.65613(15) 0.12626(13) 0.44365(12) 0.0353(4) Uani 1 1 d . .
H3A H 0.6454 0.0567 0.5045 0.042 Uiso 1 1 calc R U
H3B H 0.5717 0.1493 0.4077 0.042 Uiso 1 1 calc R U
O3 O 0.03685(17) 0.32422(15) 0.36757(14) 0.0647(4) Uani 1 1 d . .
N2 N 0.91063(18) 0.04183(16) 0.15865(14) 0.0470(4) Uani 1 1 d . .
N4 N 0.01902(19) 0.35724(16) 0.26963(17) 0.0509(4) Uani 1 1 d . .
O4 O -0.10737(17) 0.39596(16) 0.23123(15) 0.0768(5) Uani 1 1 d . .
C28 C 0.2759(2) 0.13439(17) 0.32699(15) 0.0377(4) Uani 1 1 d . .
C17 C 0.4215(2) 0.39230(17) 0.45278(15) 0.0376(4) Uani 1 1 d . .
C22 C 0.2786(2) 0.25324(17) 0.22272(15) 0.0372(4) Uani 1 1 d . .
C8 C 0.52419(19) 0.29373(17) 0.52539(15) 0.0377(4) Uani 1 1 d . .
C16 C 0.2817(2) 0.45055(18) 0.49817(16) 0.0406(4) Uani 1 1 d . .
C27 C 0.1547(2) 0.35421(18) 0.19143(16) 0.0412(5) Uani 1 1 d . .
C7 C 0.6726(2) 0.23564(18) 0.47681(16) 0.0418(5) Uani 1 1 d . .
H7A H 0.7095 0.3032 0.4122 0.050 Uiso 1 1 calc R U
H7B H 0.7485 0.2037 0.5310 0.050 Uiso 1 1 calc R U
C9 C 0.4900(2) 0.25322(18) 0.64129(16) 0.0406(4) Uani 1 1 d . .
C1 C 0.7902(2) 0.09084(18) 0.37133(16) 0.0431(5) Uani 1 1 d . .
H1A H 0.8835 0.0757 0.4067 0.052 Uiso 1 1 calc R U
H1B H 0.7948 0.1632 0.3013 0.052 Uiso 1 1 calc R U
C14 C 0.3498(2) 0.31326(19) 0.68501(16) 0.0452(5) Uani 1 1 d . .
C18 C 0.4489(2) 0.43942(19) 0.33487(16) 0.0466(5) Uani 1 1 d . .
H18 H 0.5384 0.4036 0.3027 0.056 Uiso 1 1 calc R U
C2 C 0.7816(2) -0.02959(19) 0.34916(17) 0.0468(5) Uani 1 1 d . .
H2A H 0.6852 -0.0168 0.3183 0.056 Uiso 1 1 calc R U
H2B H 0.7843 -0.1034 0.4186 0.056 Uiso 1 1 calc R U
C15 C 0.2498(2) 0.40927(19) 0.61235(17) 0.0479(5) Uani 1 1 d . .
H15 H 0.1585 0.4471 0.6411 0.058 Uiso 1 1 calc R U
C3 C 0.9135(2) -0.0593(2) 0.26889(17) 0.0510(5) Uani 1 1 d . .
H3C H 1.0096 -0.0695 0.2991 0.061 Uiso 1 1 calc R U
H3D H 0.9093 -0.1413 0.2624 0.061 Uiso 1 1 calc R U
C23 C 0.4065(2) 0.2592(2) 0.14740(17) 0.0528(5) Uani 1 1 d . .
H23 H 0.4929 0.1942 0.1653 0.063 Uiso 1 1 calc R U
C21 C 0.1796(2) 0.55199(19) 0.42487(19) 0.0519(5) Uani 1 1 d . .
H21 H 0.0896 0.5909 0.4541 0.062 Uiso 1 1 calc R U
N1 N 0.9698(3) 0.2091(2) 0.01268(19) 0.0805(6) Uani 1 1 d . .
C19 C 0.3477(3) 0.5349(2) 0.26874(18) 0.0553(6) Uani 1 1 d . .
H19 H 0.3686 0.5632 0.1921 0.066 Uiso 1 1 calc R U
C20 C 0.2114(3) 0.5923(2) 0.31398(19) 0.0574(6) Uani 1 1 d . .
H20 H 0.1431 0.6581 0.2673 0.069 Uiso 1 1 calc R U
C10 C 0.5891(3) 0.15482(19) 0.71935(18) 0.0527(5) Uani 1 1 d . .
H10 H 0.6800 0.1129 0.6936 0.063 Uiso 1 1 calc R U
C26 C 0.1529(3) 0.4570(2) 0.09093(18) 0.0583(6) Uani 1 1 d . .
H26 H 0.0676 0.5232 0.0731 0.070 Uiso 1 1 calc R U
C13 C 0.3175(3) 0.2741(2) 0.80262(18) 0.0616(6) Uani 1 1 d . .
H13 H 0.2268 0.3126 0.8315 0.074 Uiso 1 1 calc R U
C6 C 1.0039(3) 0.1295(2) 0.1132(2) 0.0642(6) Uani 1 1 d . .
H6 H 1.0836 0.1334 0.1489 0.077 Uiso 1 1 calc R U
C25 C 0.2811(3) 0.4585(3) 0.01817(19) 0.0711(7) Uani 1 1 d . .
H25 H 0.2827 0.5261 -0.0504 0.085 Uiso 1 1 calc R U
C4 C 0.8107(3) 0.0684(2) 0.0811(2) 0.0683(7) Uani 1 1 d . .
H4A H 0.7313 0.0248 0.0878 0.082 Uiso 1 1 calc R U
C24 C 0.4069(3) 0.3609(3) 0.04590(19) 0.0683(7) Uani 1 1 d . .
H24 H 0.4932 0.3631 -0.0039 0.082 Uiso 1 1 calc R U
C12 C 0.4169(3) 0.1820(2) 0.8724(2) 0.0723(7) Uani 1 1 d . .
H12 H 0.3951 0.1585 0.9487 0.087 Uiso 1 1 calc R U
C11 C 0.5533(3) 0.1215(2) 0.8301(2) 0.0667(7) Uani 1 1 d . .
H11 H 0.6201 0.0573 0.8790 0.080 Uiso 1 1 calc R U

loop_
_atom_site_aniso_label
_atom_site_aniso_U_11
_atom_site_aniso_U_22
_atom_site_aniso_U_33
_atom_site_aniso_U_23
_atom_site_aniso_U_13
_atom_site_aniso_U_12
C5 0.093(2) 0.0825(19) 0.0561(16) -0.0138(15) -0.0165(14) -0.0135(16)
O1 0.0382(7) 0.0504(8) 0.0517(8) -0.0061(7) -0.0154(6) -0.0102(6)
O2 0.0376(7) 0.0455(8) 0.0612(9) -0.0073(7) -0.0092(6) -0.0144(6)
N3 0.0301(8) 0.0356(8) 0.0396(9) -0.0120(7) -0.0036(7) -0.0064(6)
O3 0.0633(10) 0.0703(11) 0.0585(10) -0.0274(9) 0.0047(8) -0.0067(8)
N2 0.0458(10) 0.0490(10) 0.0500(11) -0.0229(9) -0.0002(8) -0.0092(8)
N4 0.0439(10) 0.0379(10) 0.0672(13) -0.0171(9) -0.0047(9) -0.0030(8)
O4 0.0405(9) 0.0734(11) 0.1035(14) -0.0213(10) -0.0151(9) 0.0032(8)
C28 0.0341(10) 0.0366(10) 0.0415(11) -0.0135(9) -0.0053(8) -0.0039(8)
C17 0.0373(10) 0.0387(10) 0.0427(11) -0.0187(9) 0.0012(8) -0.0139(8)
C22 0.0362(10) 0.0392(10) 0.0376(11) -0.0120(9) -0.0051(8) -0.0113(8)
C8 0.0342(10) 0.0396(10) 0.0446(11) -0.0196(9) 0.0012(8) -0.0118(8)
C16 0.0376(10) 0.0416(11) 0.0478(12) -0.0206(9) -0.0007(9) -0.0105(9)
C27 0.0406(11) 0.0399(11) 0.0434(11) -0.0118(9) -0.0074(9) -0.0108(9)
C7 0.0347(10) 0.0434(11) 0.0529(12) -0.0217(10) -0.0018(9) -0.0114(8)
C9 0.0447(11) 0.0386(11) 0.0439(12) -0.0175(9) -0.0025(9) -0.0139(9)
C1 0.0333(10) 0.0464(11) 0.0515(12) -0.0222(10) 0.0062(9) -0.0093(8)
C14 0.0527(12) 0.0452(12) 0.0445(12) -0.0228(10) 0.0061(10) -0.0170(10)
C18 0.0475(12) 0.0498(12) 0.0452(12) -0.0204(10) 0.0027(10) -0.0125(10)
C2 0.0472(11) 0.0420(11) 0.0507(12) -0.0178(10) 0.0021(9) -0.0090(9)
C15 0.0422(11) 0.0496(12) 0.0561(14) -0.0272(11) 0.0084(10) -0.0099(10)
C3 0.0488(12) 0.0459(12) 0.0569(14) -0.0220(11) -0.0038(10) 0.0001(9)
C23 0.0488(12) 0.0596(14) 0.0502(13) -0.0200(11) 0.0038(10) -0.0147(10)
C21 0.0426(11) 0.0460(12) 0.0677(16) -0.0225(11) -0.0051(11) -0.0048(10)
N1 0.0948(17) 0.0686(14) 0.0723(16) -0.0193(13) 0.0054(13) -0.0221(13)
C19 0.0674(15) 0.0567(14) 0.0433(13) -0.0146(11) -0.0053(11) -0.0189(12)
C20 0.0580(14) 0.0497(13) 0.0599(15) -0.0110(11) -0.0174(12) -0.0071(11)
C10 0.0613(13) 0.0439(12) 0.0547(14) -0.0166(11) -0.0099(11) -0.0110(10)
C26 0.0659(15) 0.0473(13) 0.0558(14) -0.0015(11) -0.0232(12) -0.0164(11)
C13 0.0809(17) 0.0591(15) 0.0478(14) -0.0248(12) 0.0129(12) -0.0204(13)
C6 0.0607(15) 0.0650(15) 0.0748(18) -0.0309(14) 0.0017(13) -0.0215(12)
C25 0.096(2) 0.0700(17) 0.0417(13) 0.0014(12) -0.0117(14) -0.0376(16)
C4 0.0685(16) 0.0780(17) 0.0644(16) -0.0231(14) -0.0161(13) -0.0219(13)
C24 0.0746(17) 0.0852(18) 0.0476(14) -0.0211(14) 0.0160(12) -0.0386(15)
C12 0.116(2) 0.0632(16) 0.0412(14) -0.0155(13) -0.0015(15) -0.0321(16)
C11 0.0941(19) 0.0521(14) 0.0545(15) -0.0116(12) -0.0215(14) -0.0169(13)

loop_
_atom_type_symbol
_atom_type_description
_atom_type_scat_dispersion_real
_atom_type_scat_dispersion_imag
_atom_type_scat_source
C C 0.0033 0.0016 'International Tables Vol C Tables 4.2.6.8 and 6.1.1.4'
H H 0.0000 0.0000 'International Tables Vol C Tables 4.2.6.8 and 6.1.1.4'
N N 0.0061 0.0033 'International Tables Vol C Tables 4.2.6.8 and 6.1.1.4'
O O 0.0106 0.0060 'International Tables Vol C Tables 4.2.6.8 and 6.1.1.4'

loop_
_geom_angle_atom_site_label_1
_geom_angle_atom_site_label_2
_geom_angle_atom_site_label_3
_geom_angle
C4 C5 N1 110.8(2)
C4 C5 H5 124.6
N1 C5 H5 124.6
C1 N3 C7 112.47(13)
C1 N3 H3A 109.1
C7 N3 H3A 109.1
C1 N3 H3B 109.1
C7 N3 H3B 109.1
H3A N3 H3B 107.8
C6 N2 C4 105.70(19)
C6 N2 C3 127.33(19)
C4 N2 C3 126.95(18)
O3 N4 O4 123.64(19)
O3 N4 C27 118.77(17)
O4 N4 C27 117.57(19)
O2 C28 O1 125.05(17)
O2 C28 C22 118.34(16)
O1 C28 C22 116.46(15)
C8 C17 C18 123.67(17)
C8 C17 C16 119.28(17)
C18 C17 C16 117.05(17)
C27 C22 C23 116.62(18)
C27 C22 C28 123.84(16)
C23 C22 C28 119.29(17)
C9 C8 C17 120.42(17)
C9 C8 C7 120.77(17)
C17 C8 C7 118.79(16)
C15 C16 C21 121.24(18)
C15 C16 C17 119.51(18)
C21 C16 C17 119.23(18)
C26 C27 C22 123.60(19)
C26 C27 N4 117.02(18)
C22 C27 N4 119.33(17)
N3 C7 C8 112.65(13)
N3 C7 H7A 109.1
C8 C7 H7A 109.1
N3 C7 H7B 109.1
C8 C7 H7B 109.1
H7A C7 H7B 107.8
C8 C9 C10 123.29(18)
C8 C9 C14 119.40(17)
C10 C9 C14 117.30(18)
N3 C1 C2 112.18(14)
N3 C1 H1A 109.2
C2 C1 H1A 109.2
N3 C1 H1B 109.2
C2 C1 H1B 109.2
H1A C1 H1B 107.9
C15 C14 C13 121.5(2)
C15 C14 C9 119.36(18)
C13 C14 C9 119.1(2)
C19 C18 C17 121.53(19)
C19 C18 H18 119.2
C17 C18 H18 119.2
C1 C2 C3 111.61(16)
C1 C2 H2A 109.3
C3 C2 H2A 109.3
C1 C2 H2B 109.3
C3 C2 H2B 109.3
H2A C2 H2B 108.0
C16 C15 C14 122.02(18)
C16 C15 H15 119.0
C14 C15 H15 119.0
N2 C3 C2 113.10(16)
N2 C3 H3C 109.0
C2 C3 H3C 109.0
N2 C3 H3D 109.0
C2 C3 H3D 109.0
H3C C3 H3D 107.8
C24 C23 C22 120.8(2)
C24 C23 H23 119.6
C22 C23 H23 119.6
C20 C21 C16 121.1(2)
C20 C21 H21 119.5
C16 C21 H21 119.5
C6 N1 C5 104.3(2)
C18 C19 C20 121.1(2)
C18 C19 H19 119.5
C20 C19 H19 119.5
C21 C20 C19 120.0(2)
C21 C20 H20 120.0
C19 C20 H20 120.0
C11 C10 C9 121.2(2)
C11 C10 H10 119.4
C9 C10 H10 119.4
C25 C26 C27 117.9(2)
C25 C26 H26 121.0
C27 C26 H26 121.0
C12 C13 C14 120.9(2)
C12 C13 H13 119.5
C14 C13 H13 119.5
N1 C6 N2 112.4(2)
N1 C6 H6 123.8
N2 C6 H6 123.8
C24 C25 C26 120.5(2)
C24 C25 H25 119.8
C26 C25 H25 119.8
C5 C4 N2 106.7(2)
C5 C4 H4A 126.6
N2 C4 H4A 126.6
C25 C24 C23 120.6(2)
C25 C24 H24 119.7
C23 C24 H24 119.7
C13 C12 C11 120.2(2)
C13 C12 H12 119.9
C11 C12 H12 119.9
C10 C11 C12 121.2(2)
C10 C11 H11 119.4
C12 C11 H11 119.4

loop_
_geom_bond_atom_site_label_1
_geom_bond_atom_site_label_2
_geom_bond_distance
C5 C4 1.335(3)
C5 N1 1.355(3)
C5 H5 0.9300
O1 C28 1.263(2)
O2 C28 1.237(2)
N3 C1 1.490(2)
N3 C7 1.497(2)
N3 H3A 0.8900
N3 H3B 0.8900
O3 N4 1.214(2)
N2 C6 1.344(3)
N2 C4 1.360(3)
N2 C3 1.458(2)
N4 O4 1.232(2)
N4 C27 1.467(3)
C28 C22 1.506(2)
C17 C8 1.412(2)
C17 C18 1.426(3)
C17 C16 1.433(2)
C22 C27 1.386(3)
C22 C23 1.388(3)
C8 C9 1.410(3)
C8 C7 1.507(2)
C16 C15 1.387(3)
C16 C21 1.427(3)
C27 C26 1.382(3)
C7 H7A 0.9700
C7 H7B 0.9700
C9 C10 1.429(3)
C9 C14 1.435(3)
C1 C2 1.513(3)
C1 H1A 0.9700
C1 H1B 0.9700
C14 C15 1.388(3)
C14 C13 1.429(3)
C18 C19 1.352(3)
C18 H18 0.9300
C2 C3 1.523(3)
C2 H2A 0.9700
C2 H2B 0.9700
C15 H15 0.9300
C3 H3C 0.9700
C3 H3D 0.9700
C23 C24 1.385(3)
C23 H23 0.9300
C21 C20 1.347(3)
C21 H21 0.9300
N1 C6 1.315(3)
C19 C20 1.407(3)
C19 H19 0.9300
C20 H20 0.9300
C10 C11 1.354(3)
C10 H10 0.9300
C26 C25 1.374(3)
C26 H26 0.9300
C13 C12 1.350(3)
C13 H13 0.9300
C6 H6 0.9300
C25 C24 1.373(3)
C25 H25 0.9300
C4 H4A 0.9300
C24 H24 0.9300
C12 C11 1.405(3)
C12 H12 0.9300
C11 H11 0.9300
